data_2016315
loop_
_publ_author_name
'Breunig, Hans Joachim'
'Lork, Enno'
'Moldovan, Ovidiu'
'Ra\,t, Ciprian I.'

_publ_section_title
1,1,1,1,4,4,4,4-Octacarbonyl-2,2,3,3,5,5,6,6-octamethyl-<i>cyclo</i>-2,3,5,6-tetraantimony-1,4-dichromium
_journal_coeditor_code GA3072
_journal_issue 12
_journal_name_full 'Acta Crystallographica Section C'
_journal_page_first m548
_journal_page_last m549
_journal_paper_doi 10.1107/S0108270107049943
_journal_volume 63
_journal_year 2007
_chemical_formula_iupac '[Cr2 Sb4 (C H3)8 (C O)8]'
_chemical_formula_moiety 'C16 H24 Cr2 O8 Sb4'
_chemical_formula_sum 'C16 H24 Cr2 O8 Sb4'
_chemical_formula_weight 935.35
_chemical_name_common
;
bis(\m-tetramethyldistibine)bis(tetracarbonylchromium)
;
_chemical_name_systematic
;
1,1,1,1,4,4,4,4-Octacarbonyl-2,2,3,3,5,5,6,6-octamethyl-cyclo-2,3,5,6-
tetraantimony-1,4-dichromium
;
_space_group_IT_number 12
_symmetry_cell_setting monoclinic
_symmetry_space_group_name_Hall '-C 2y'
_symmetry_space_group_name_H-M 'C 1 2/m 1'
_atom_sites_solution_hydrogens geom
_atom_sites_solution_primary direct
_atom_sites_solution_secondary difmap
_audit_conform_dict_name cif_core.dic
_audit_conform_dict_version 2.3
_audit_creation_method 'WinGX routine CIF_UPDATE'
_cell_angle_alpha 90
_cell_angle_beta 117.91(3)
_cell_angle_gamma 90
_cell_formula_units_Z 2
_cell_length_a 13.125(3)
_cell_length_b 11.332(2)
_cell_length_c 10.185(2)
_cell_measurement_reflns_used 4362
_cell_measurement_temperature 173(2)
_cell_measurement_theta_max 26.05
_cell_measurement_theta_min 1.65
_cell_volume 1338.6(6)
_computing_cell_refinement '<i>Stoe IPDS1</i> (Stoe, 1999)'
_computing_data_collection '<i>Stoe IPDS1</i> (Stoe, 1999)'
_computing_data_reduction '<i>Stoe IPDS1</i> (Stoe, 1999)'
_computing_molecular_graphics
;
<i>DIAMOND</i> (Brandenburg & Putz, 2006)
;
_computing_publication_material
;
<i>WinGX</i> (Farrugia, 1999) and <i>publCIF</i> (Westrip,
2007)
;
_computing_structure_refinement '<i>SHELXL97</i> (Sheldrick, 1997)'
_computing_structure_solution '<i>SHELXS97</i> (Sheldrick, 1997)'
_diffrn_ambient_temperature 173(2)
_diffrn_measured_fraction_theta_full 0.984
_diffrn_measured_fraction_theta_max 0.984
_diffrn_measurement_device_type 'Stoe IPDS-1'
_diffrn_measurement_method \f
_diffrn_radiation_monochromator graphite
_diffrn_radiation_source 'fine-focus sealed tube'
_diffrn_radiation_type MoK\a
_diffrn_radiation_wavelength 0.71073
_diffrn_reflns_av_R_equivalents 0.0358
_diffrn_reflns_limit_h_max 16
_diffrn_reflns_limit_h_min -16
_diffrn_reflns_limit_k_max 13
_diffrn_reflns_limit_k_min -13
_diffrn_reflns_limit_l_max 12
_diffrn_reflns_limit_l_min -12
_diffrn_reflns_number 4676
_diffrn_reflns_theta_full 25.98
_diffrn_reflns_theta_max 25.98
_diffrn_reflns_theta_min 2.26
_diffrn_standards_number 0
_exptl_absorpt_coefficient_mu 4.796
_exptl_absorpt_correction_T_max 0.6456
_exptl_absorpt_correction_T_min 0.4472
_exptl_absorpt_correction_type refdelf
_exptl_absorpt_process_details '(Walker & Stuart, 1983)'
_exptl_crystal_colour orange
_exptl_crystal_density_diffrn 2.32
_exptl_crystal_density_method 'not measured'
_exptl_crystal_description prism
_exptl_crystal_F_000 872
_exptl_crystal_size_max 0.2
_exptl_crystal_size_mid 0.2
_exptl_crystal_size_min 0.1
_refine_diff_density_max 1.067
_refine_diff_density_min -0.553
_refine_ls_extinction_method none
_refine_ls_goodness_of_fit_ref 0.988
_refine_ls_hydrogen_treatment constr
_refine_ls_matrix_type full
_refine_ls_number_parameters 78
_refine_ls_number_reflns 1367
_refine_ls_number_restraints 0
_refine_ls_restrained_S_all 0.988
_refine_ls_R_factor_all 0.0313
_refine_ls_R_factor_gt 0.0237
_refine_ls_shift/su_max 0.001
_refine_ls_shift/su_mean 0
_refine_ls_structure_factor_coef Fsqd
_refine_ls_weighting_details 'calc w=1/[\s^2^(Fo^2^)+(0.0352P)^2^+0.0000P] where P=(Fo^2^+2Fc^2^)/3'
_refine_ls_weighting_scheme calc
_refine_ls_wR_factor_gt 0.0534
_refine_ls_wR_factor_ref 0.0559
_reflns_number_gt 1173
_reflns_number_total 1367
_reflns_threshold_expression I>2\s(I)
_cod_data_source_file ga3072.cif
_cod_data_source_block I
_cod_original_sg_symbol_H-M 'C 2/m'
_cod_database_code 2016315
_cod_database_fobs_code 2016315

loop_
_symmetry_equiv_pos_as_xyz
'x, y, z'
'-x, y, -z'
'x+1/2, y+1/2, z'
'-x+1/2, y+1/2, -z'
'-x, -y, -z'
'x, -y, z'
'-x+1/2, -y+1/2, -z'
'x+1/2, -y+1/2, z'

loop_
_atom_site_type_symbol
_atom_site_label
_atom_site_fract_x
_atom_site_fract_y
_atom_site_fract_z
_atom_site_U_iso_or_equiv
_atom_site_adp_type
_atom_site_calc_flag
_atom_site_refinement_flags
_atom_site_occupancy
C C1 0.6517(5) 0.5 0.9467(6) 0.0303(12) Uani d S 1
C C2 0.8118(4) 0.6170(5) 0.9177(5) 0.0398(11) Uani d . 1
C C3 0.7730(5) 0.5 0.6748(7) 0.0348(13) Uani d S 1
C C4 0.6187(5) 0.8432(4) 0.6852(6) 0.0438(11) Uani d . 1
H H4A 0.6898 0.8505 0.7795 0.066 Uiso calc R 1
H H4B 0.5596 0.8954 0.6863 0.066 Uiso calc R 1
H H4C 0.634 0.8654 0.6031 0.066 Uiso calc R 1
C C5 0.4114(4) 0.6845(4) 0.6924(6) 0.0387(10) Uani d . 1
H H5A 0.437 0.6954 0.7987 0.058 Uiso calc R 1
H H5B 0.3629 0.6138 0.6574 0.058 Uiso calc R 1
H H5C 0.367 0.7536 0.6376 0.058 Uiso calc R 1
Sb Sb1 0.55915(2) 0.66384(2) 0.65639(3) 0.02674(10) Uani d . 1
Cr Cr1 0.70963(7) 0.5 0.80719(9) 0.0272(2) Uani d S 1
O O1 0.6229(4) 0.5 1.0357(5) 0.0463(11) Uani d S 1
O O2 0.8752(3) 0.6908(4) 0.9881(4) 0.0592(10) Uani d . 1
O O3 0.8167(5) 0.5 0.5997(6) 0.0500(12) Uani d S 1

loop_
_atom_site_aniso_label
_atom_site_aniso_U_11
_atom_site_aniso_U_22
_atom_site_aniso_U_33
_atom_site_aniso_U_12
_atom_site_aniso_U_13
_atom_site_aniso_U_23
C1 0.023(3) 0.030(3) 0.032(3) 0 0.009(2) 0
C2 0.034(2) 0.057(3) 0.032(2) -0.008(2) 0.0182(19) -0.003(2)
C3 0.035(3) 0.032(3) 0.035(3) 0 0.014(3) 0
C4 0.051(3) 0.029(2) 0.051(3) -0.008(2) 0.024(2) -0.005(2)
C5 0.037(2) 0.042(3) 0.045(3) 0.000(2) 0.025(2) -0.0007(19)
Sb1 0.02856(15) 0.02384(14) 0.02756(15) -0.00119(12) 0.01291(11) -0.00108(10)
Cr1 0.0252(4) 0.0311(5) 0.0246(4) 0 0.0111(4) 0
O1 0.047(3) 0.059(3) 0.040(3) 0 0.027(2) 0
O2 0.053(2) 0.077(3) 0.044(2) -0.034(2) 0.0202(18) -0.0204(19)
O3 0.061(3) 0.052(3) 0.055(3) 0 0.042(3) 0

loop_
_atom_type_symbol
_atom_type_description
_atom_type_scat_dispersion_real
_atom_type_scat_dispersion_imag
_atom_type_scat_source
C C 0.0033 0.0016 'International Tables Vol C Tables 4.2.6.8 and 6.1.1.4'
H H 0 0 'International Tables Vol C Tables 4.2.6.8 and 6.1.1.4'
Sb Sb -0.5866 1.5461 'International Tables Vol C Tables 4.2.6.8 and 6.1.1.4'
Cr Cr 0.3209 0.6236 'International Tables Vol C Tables 4.2.6.8 and 6.1.1.4'
O O 0.0106 0.006 'International Tables Vol C Tables 4.2.6.8 and 6.1.1.4'

loop_
_geom_angle_atom_site_label_1
_geom_angle_atom_site_label_2
_geom_angle_atom_site_label_3
_geom_angle_site_symmetry_1
_geom_angle_site_symmetry_3
_geom_angle
_geom_angle_publ_flag
O1 C1 Cr1 . . 176.4(5) ?
O2 C2 Cr1 . . 179.1(4) ?
O3 C3 Cr1 . . 176.8(6) ?
Sb1 C4 H4A . . 109.5 ?
Sb1 C4 H4B . . 109.5 ?
H4A C4 H4B . . 109.5 ?
Sb1 C4 H4C . . 109.5 ?
H4A C4 H4C . . 109.5 ?
H4B C4 H4C . . 109.5 ?
Sb1 C5 H5A . . 109.5 ?
Sb1 C5 H5B . . 109.5 ?
H5A C5 H5B . . 109.5 ?
Sb1 C5 H5C . . 109.5 ?
H5A C5 H5C . . 109.5 ?
H5B C5 H5C . . 109.5 ?
C4 Sb1 C5 . . 100.00(19) yes
C4 Sb1 Cr1 . . 117.64(15) ?
C5 Sb1 Cr1 . . 118.02(13) ?
C4 Sb1 Sb1 . 2_656 97.32(14) yes
C5 Sb1 Sb1 . 2_656 97.44(14) yes
Cr1 Sb1 Sb1 . 2_656 121.89(3) yes
C2 Cr1 C2 . 6_565 91.8(3) ?
C2 Cr1 C3 . . 89.91(19) ?
C2 Cr1 C3 6_565 . 89.91(19) ?
C2 Cr1 C1 . . 88.55(18) ?
C2 Cr1 C1 6_565 . 88.55(18) ?
C3 Cr1 C1 . . 177.8(3) ?
C2 Cr1 Sb1 . 6_565 177.44(14) ?
C2 Cr1 Sb1 6_565 6_565 88.94(16) ?
C3 Cr1 Sb1 . 6_565 92.55(14) ?
C1 Cr1 Sb1 . 6_565 89.01(12) ?
C2 Cr1 Sb1 . . 88.94(16) ?
C2 Cr1 Sb1 6_565 . 177.44(14) ?
C3 Cr1 Sb1 . . 92.55(13) ?
C1 Cr1 Sb1 . . 89.01(12) ?
Sb1 Cr1 Sb1 6_565 . 90.23(4) yes

loop_
_geom_bond_atom_site_label_1
_geom_bond_atom_site_label_2
_geom_bond_site_symmetry_2
_geom_bond_distance
_geom_bond_publ_flag
C1 O1 . 1.134(8) yes
C1 Cr1 . 1.900(6) yes
C2 O2 . 1.161(6) yes
C2 Cr1 . 1.846(5) yes
C3 O3 . 1.151(8) yes
C3 Cr1 . 1.887(7) yes
C4 Sb1 . 2.148(4) yes
C4 H4A . 0.98 ?
C4 H4B . 0.98 ?
C4 H4C . 0.98 ?
C5 Sb1 . 2.148(4) yes
C5 H5A . 0.98 ?
C5 H5B . 0.98 ?
C5 H5C . 0.98 ?
Sb1 Cr1 . 2.6205(9) yes
Sb1 Sb1 2_656 2.8157(11) yes
Cr1 C2 6_565 1.846(5) ?
Cr1 Sb1 6_565 2.6205(9) ?

loop_
_geom_torsion_atom_site_label_1
_geom_torsion_atom_site_label_2
_geom_torsion_atom_site_label_3
_geom_torsion_atom_site_label_4
_geom_torsion_site_symmetry_1
_geom_torsion_site_symmetry_4
_geom_torsion
_geom_torsion_publ_flag
C4 Sb1 Cr1 C2 . . 11.4(2) ?
C5 Sb1 Cr1 C2 . . -108.7(2) ?
Sb1 Sb1 Cr1 C2 2_656 . 131.09(13) ?
C4 Sb1 Cr1 C3 . . -78.5(2) ?
C5 Sb1 Cr1 C3 . . 161.5(2) ?
Sb1 Sb1 Cr1 C3 2_656 . 41.22(14) ?
C4 Sb1 Cr1 C1 . . 100.0(2) ?
C5 Sb1 Cr1 C1 . . -20.08(19) ?
Sb1 Sb1 Cr1 C1 2_656 . -140.34(12) ?
C4 Sb1 Cr1 Sb1 . 6_565 -171.03(16) ?
C5 Sb1 Cr1 Sb1 . 6_565 68.92(15) ?
Sb1 Sb1 Cr1 Sb1 2_656 6_565 -51.34(4) yes
